data_7219220
loop_
_publ_author_name
'Frontera, Antonio'
'Banik, Rupak'
'Roy, Subhadip'
'Bauza, Antonio'
'Das, Subrata'

_publ_section_title
;
 Cadmium(II) complexes containing N,N&#x00B4;-dimethylvioluric acid as
 ligand or counteranion: Synthesis, characterization, crystal structures
 and DFT study
;
_journal_name_full 'RSC Adv.'
_journal_paper_doi 10.1039/C4RA10251G
_journal_year 2015
_chemical_formula_moiety 'C26 H24 Cd N10 O8'
_chemical_formula_sum 'C26 H28 Cd N10 O10'
_chemical_formula_weight 752.98
_space_group_crystal_system trigonal
_space_group_IT_number 167
_space_group_name_Hall '-R 3 2"c'
_space_group_name_H-M_alt 'R -3 c'
_symmetry_space_group_name_Hall '-R 3 2"c'
_symmetry_space_group_name_H-M 'R -3 c :H'
_atom_sites_solution_hydrogens difmap
_audit_creation_date 2014-11-27
_audit_creation_method
;
Olex2 1.2-alpha
(compiled 2014.10.24 svn.r3046 for OlexSys, GUI svn.r3563)
;
_audit_update_record
;
2014-12-03 deposited with the CCDC.
2015-01-05 downloaded from the CCDC.
;
_cell_angle_alpha 90
_cell_angle_beta 90
_cell_angle_gamma 120
_cell_formula_units_Z 18
_cell_length_a 27.5068(12)
_cell_length_b 27.5068(12)
_cell_length_c 24.343(2)
_cell_measurement_reflns_used 30542
_cell_measurement_temperature 296(2)
_cell_measurement_theta_max 27.496
_cell_measurement_theta_min 2.392
_cell_volume 15950.9(16)
_computing_data_collection 'Bruker Smart Apex II'
_computing_data_reduction 'Bruker SAINT (1997)'
_computing_molecular_graphics 'Olex2 (Dolomanov et al., 2009)'
_computing_publication_material 'Olex2 (Dolomanov et al., 2009)'
_computing_structure_refinement 'ShelXL (Sheldrick, 2008)'
_computing_structure_solution 'olex2.solve (Bourhis et al., 2013)'
_diffrn_ambient_temperature 296(2)
_diffrn_measured_fraction_theta_full 0.999
_diffrn_measured_fraction_theta_max 0.997
_diffrn_measurement_device_type 'Bruker APEXII CCD area-detector'
_diffrn_measurement_method '\w scans and \f scans'
_diffrn_radiation_type MoK\a
_diffrn_radiation_wavelength 0.71073
_diffrn_reflns_av_R_equivalents 0.0547
_diffrn_reflns_av_unetI/netI 0.0224
_diffrn_reflns_Laue_measured_fraction_full 0.999
_diffrn_reflns_Laue_measured_fraction_max 0.997
_diffrn_reflns_limit_h_max 38
_diffrn_reflns_limit_h_min -37
_diffrn_reflns_limit_k_max 38
_diffrn_reflns_limit_k_min -38
_diffrn_reflns_limit_l_max 34
_diffrn_reflns_limit_l_min -33
_diffrn_reflns_number 153107
_diffrn_reflns_point_group_measured_fraction_full 0.999
_diffrn_reflns_point_group_measured_fraction_max 0.997
_diffrn_reflns_theta_full 25.242
_diffrn_reflns_theta_max 30.060
_diffrn_reflns_theta_min 2.392
_exptl_absorpt_coefficient_mu 0.679
_exptl_absorpt_correction_T_max 0.995
_exptl_absorpt_correction_T_min 0.950
_exptl_absorpt_correction_type multi-scan
_exptl_absorpt_process_details 'Bruker SADABS'
_exptl_crystal_colour pink
_exptl_crystal_colour_primary pink
_exptl_crystal_density_diffrn 1.411
_exptl_crystal_description needle
_exptl_crystal_F_000 6876
_exptl_crystal_size_max 0.54
_exptl_crystal_size_mid 0.124
_exptl_crystal_size_min 0.121
_platon_squeeze_details
;
TITL
CELL   27.5068   27.5068   24.3430     90.00     90.00    120.00
SPGR R-3c
C101 1.000 1.003 0.977 !       1.14 eA-3
C102 0.827 1.000 0.251 !       1.10 eA-3
Q103 0.586 1.000 0.250 !       0.81 eA-3
C104 1.000 1.000 0.250 !       0.76 eA-3
C105 1.001 1.003 0.421 !       0.70 eA-3
C106 1.000 1.002 0.875 !       0.63 eA-3
;
_refine_diff_density_max 0.534
_refine_diff_density_min -0.328
_refine_diff_density_rms 0.073
_refine_ls_extinction_method none
_refine_ls_goodness_of_fit_ref 1.113
_refine_ls_hydrogen_treatment noref
_refine_ls_matrix_type full
_refine_ls_number_parameters 204
_refine_ls_number_reflns 5189
_refine_ls_number_restraints 0
_refine_ls_restrained_S_all 1.113
_refine_ls_R_factor_all 0.0672
_refine_ls_R_factor_gt 0.0368
_refine_ls_shift/su_max 0.001
_refine_ls_shift/su_mean 0.000
_refine_ls_structure_factor_coef Fsqd
_refine_ls_weighting_details 'w=1/[\s^2^(Fo^2^)+(0.0401P)^2^+22.2317P] where P=(Fo^2^+2Fc^2^)/3'
_refine_ls_weighting_scheme calc
_refine_ls_wR_factor_gt 0.0856
_refine_ls_wR_factor_ref 0.1045
_reflns_Friedel_coverage 0.000
_reflns_number_gt 3565
_reflns_number_total 5189
_reflns_threshold_expression 'I > 2\s(I)'
_cod_data_source_file c4ra10251g2.cif
_cod_data_source_block r10_sq
_cod_original_cell_volume 15950.9(19)
_cod_database_code 7219220
_shelxl_version_number 2014/6
_shelx_space_group_comment
;
The symmetry employed for this shelxl refinement is uniquely defined
by the following loop, which should always be used as a source of
symmetry information in preference to the above space-group names.
They are only intended as comments.
;
_shelx_estimated_absorpt_t_max 0.922
_shelx_estimated_absorpt_t_min 0.711
_olex2_refinement_description
;
1. Others
 Fixed Uiso: H3(0.071) H5A(0.132) H5B(0.132) H5C(0.132) H6A(0.128) H6B(0.128)
 H6C(0.128) H8(0.074) H9(0.085) H10(0.089) H11(0.081) H13(0.071)
 Fixed X: H3(0.5646) H5A(0.8334) H5B(0.7781) H5C(0.7753) H6A(0.762)
 H6B(0.8274) H6C(0.7946) H8(0.633301) H9(0.5449) H10(0.4693) H11(0.4788)
 H13(0.661701)
 Fixed Y: Cd1(0.6667) H3(0.5778) H5A(0.527801) H5B(0.4713) H5C(0.5192)
 H6A(0.468201) H6B(0.504499) H6C(0.527801) H8(0.5992) H9(0.567101) H10(0.542)
 H11(0.5461) H13(0.6127)
 Fixed Z: Cd1(0.416699) H3(0.5315) H5A(0.434699) H5B(0.4221) H5C(0.4542)
 H6A(0.222) H6B(0.228101) H6C(0.194901) H8(0.3349) H9(0.2998) H10(0.3566)
 H11(0.451) H13(0.528701)
;
_olex2_submission_special_instructions 'No special instructions were received'

loop_
_space_group_symop_operation_xyz
'x, y, z'
'-y, x-y, z'
'-x+y, -x, z'
'x-y, -y, -z+1/2'
'-x, -x+y, -z+1/2'
'y, x, -z+1/2'
'x+2/3, y+1/3, z+1/3'
'-y+2/3, x-y+1/3, z+1/3'
'-x+y+2/3, -x+1/3, z+1/3'
'x-y+2/3, -y+1/3, -z+5/6'
'-x+2/3, -x+y+1/3, -z+5/6'
'y+2/3, x+1/3, -z+5/6'
'x+1/3, y+2/3, z+2/3'
'-y+1/3, x-y+2/3, z+2/3'
'-x+y+1/3, -x+2/3, z+2/3'
'x-y+1/3, -y+2/3, -z+7/6'
'-x+1/3, -x+y+2/3, -z+7/6'
'y+1/3, x+2/3, -z+7/6'
'-x, -y, -z'
'y, -x+y, -z'
'x-y, x, -z'
'-x+y, y, z-1/2'
'x, x-y, z-1/2'
'-y, -x, z-1/2'
'-x+2/3, -y+1/3, -z+1/3'
'y+2/3, -x+y+1/3, -z+1/3'
'x-y+2/3, x+1/3, -z+1/3'
'-x+y+2/3, y+1/3, z-1/6'
'x+2/3, x-y+1/3, z-1/6'
'-y+2/3, -x+1/3, z-1/6'
'-x+1/3, -y+2/3, -z+2/3'
'y+1/3, -x+y+2/3, -z+2/3'
'x-y+1/3, x+2/3, -z+2/3'
'-x+y+1/3, y+2/3, z+1/6'
'x+1/3, x-y+2/3, z+1/6'
'-y+1/3, -x+2/3, z+1/6'

loop_
_atom_site_label
_atom_site_type_symbol
_atom_site_fract_x
_atom_site_fract_y
_atom_site_fract_z
_atom_site_U_iso_or_equiv
_atom_site_adp_type
_atom_site_occupancy
_atom_site_site_symmetry_order
_atom_site_calc_flag
_atom_site_refinement_flags_posn
_atom_site_refinement_flags_adp
_atom_site_refinement_flags_occupancy
Cd1 Cd 0.74612(2) 0.6667 0.4167 0.04896(10) Uani 1 2 d S T P
O1 O 0.76966(9) 0.59453(9) 0.41960(7) 0.0630(5) Uani 1 1 d . . .
O2 O 0.74308(10) 0.65656(10) 0.28468(8) 0.0755(6) Uani 1 1 d . . .
O3 O 0.76380(10) 0.58506(9) 0.22593(8) 0.0740(6) Uani 1 1 d . . .
O4 O 0.80422(11) 0.47278(10) 0.32729(10) 0.0874(7) Uani 1 1 d . . .
N1 N 0.75143(9) 0.63517(10) 0.32710(8) 0.0564(5) Uani 1 1 d . . .
N2 N 0.65672(9) 0.60873(10) 0.44733(8) 0.0547(5) Uani 1 1 d . . .
N3 N 0.58357(9) 0.58409(10) 0.50176(9) 0.0590(6) Uani 1 1 d . . .
H3 H 0.5646 0.5778 0.5315 0.071 Uiso 1 1 d . . .
N4 N 0.78829(9) 0.53472(9) 0.37312(8) 0.0559(5) Uani 1 1 d . . .
N5 N 0.78608(9) 0.53049(10) 0.27647(9) 0.0578(5) Uani 1 1 d . . .
C1 C 0.76516(10) 0.59506(11) 0.32258(10) 0.0496(5) Uani 1 1 d . . .
C2 C 0.77411(10) 0.57610(11) 0.37455(10) 0.0523(6) Uani 1 1 d . . .
C3 C 0.79333(12) 0.51005(12) 0.32558(12) 0.0612(7) Uani 1 1 d . . .
C4 C 0.77087(11) 0.57153(11) 0.27123(10) 0.0543(6) Uani 1 1 d . . .
C5 C 0.79438(17) 0.51130(17) 0.42538(13) 0.0879(10) Uani 1 1 d . . .
H5A H 0.8334 0.5278 0.4347 0.132 Uiso 1 1 d . . .
H5B H 0.7781 0.4713 0.4221 0.132 Uiso 1 1 d . . .
H5C H 0.7753 0.5192 0.4542 0.132 Uiso 1 1 d . . .
C6 C 0.79324(16) 0.50544(16) 0.22621(13) 0.0848(10) Uani 1 1 d . . .
H6A H 0.7620 0.4682 0.2220 0.128 Uiso 1 1 d . . .
H6B H 0.8274 0.5045 0.2281 0.128 Uiso 1 1 d . . .
H6C H 0.7946 0.5278 0.1949 0.128 Uiso 1 1 d . . .
C7 C 0.60912(11) 0.59176(10) 0.41497(10) 0.0488(5) Uani 1 1 d . . .
C8 C 0.60271(12) 0.58869(12) 0.35808(11) 0.0610(7) Uani 1 1 d . . .
H8 H 0.6333 0.5992 0.3349 0.074 Uiso 1 1 d . . .
C9 C 0.55001(14) 0.56990(13) 0.33781(11) 0.0708(8) Uani 1 1 d . . .
H9 H 0.5449 0.5671 0.2998 0.085 Uiso 1 1 d . . .
C10 C 0.50411(13) 0.55427(14) 0.37224(12) 0.0734(8) Uani 1 1 d . . .
H10 H 0.4693 0.5420 0.3566 0.089 Uiso 1 1 d . . .
C11 C 0.50958(12) 0.55688(13) 0.42799(12) 0.0677(8) Uani 1 1 d . . .
H11 H 0.4788 0.5461 0.4510 0.081 Uiso 1 1 d . . .
C12 C 0.56289(11) 0.57631(11) 0.44882(10) 0.0531(6) Uani 1 1 d . . .
C13 C 0.63833(11) 0.60353(12) 0.49824(10) 0.0597(7) Uani 1 1 d . . .
H13 H 0.6617 0.6127 0.5287 0.071 Uiso 1 1 d . . .

loop_
_atom_site_aniso_label
_atom_site_aniso_U_11
_atom_site_aniso_U_22
_atom_site_aniso_U_33
_atom_site_aniso_U_23
_atom_site_aniso_U_13
_atom_site_aniso_U_12
Cd1 0.05249(12) 0.06855(18) 0.03120(12) -0.00575(10) -0.00287(5) 0.03427(9)
O1 0.0779(12) 0.0877(14) 0.0410(9) -0.0082(9) -0.0111(8) 0.0545(11)
O2 0.1184(18) 0.1106(17) 0.0393(10) 0.0027(10) 0.0027(10) 0.0886(15)
O3 0.1104(17) 0.0957(15) 0.0419(10) -0.0040(9) -0.0011(10) 0.0710(14)
O4 0.1198(19) 0.0977(16) 0.0856(15) -0.0029(13) -0.0035(14) 0.0849(16)
N1 0.0672(14) 0.0777(15) 0.0389(11) -0.0019(10) -0.0014(9) 0.0471(12)
N2 0.0521(12) 0.0692(13) 0.0397(10) -0.0049(9) -0.0031(9) 0.0280(10)
N3 0.0501(12) 0.0773(15) 0.0358(10) -0.0044(10) -0.0008(9) 0.0214(11)
N4 0.0587(12) 0.0707(14) 0.0498(12) -0.0014(10) -0.0066(9) 0.0409(11)
N5 0.0627(13) 0.0681(14) 0.0537(12) -0.0065(10) 0.0018(10) 0.0411(12)
C1 0.0537(13) 0.0609(15) 0.0430(12) -0.0039(10) -0.0020(10) 0.0353(12)
C2 0.0458(13) 0.0659(15) 0.0504(14) -0.0048(12) -0.0083(10) 0.0320(12)
C3 0.0590(16) 0.0726(18) 0.0634(16) -0.0028(14) -0.0024(13) 0.0414(14)
C4 0.0551(14) 0.0645(16) 0.0491(14) -0.0023(12) 0.0010(11) 0.0342(13)
C5 0.120(3) 0.114(3) 0.0646(19) 0.0031(18) -0.0165(19) 0.084(3)
C6 0.113(3) 0.103(3) 0.0664(19) -0.0170(18) 0.0033(18) 0.075(2)
C7 0.0519(13) 0.0508(13) 0.0383(11) -0.0064(9) -0.0055(10) 0.0216(11)
C8 0.0671(16) 0.0683(17) 0.0402(13) -0.0102(12) -0.0039(12) 0.0284(14)
C9 0.0743(19) 0.083(2) 0.0437(14) -0.0155(13) -0.0185(13) 0.0309(16)
C10 0.0581(16) 0.095(2) 0.0544(16) -0.0123(15) -0.0199(13) 0.0287(16)
C11 0.0504(15) 0.085(2) 0.0526(15) -0.0075(14) -0.0029(12) 0.0229(14)
C12 0.0514(13) 0.0578(15) 0.0410(12) -0.0076(10) -0.0062(10) 0.0204(12)
C13 0.0532(14) 0.0768(18) 0.0383(12) -0.0023(12) -0.0066(11) 0.0245(13)

loop_
_atom_type_symbol
_atom_type_description
_atom_type_scat_dispersion_real
_atom_type_scat_dispersion_imag
_atom_type_scat_source
C C 0.0030 0.0020 'International Tables Vol C Tables 4.2.6.8 and 6.1.1.4'
H H 0.0000 0.0000 'International Tables Vol C Tables 4.2.6.8 and 6.1.1.4'
Cd Cd -0.8080 1.2020 'International Tables Vol C Tables 4.2.6.8 and 6.1.1.4'
N N 0.0060 0.0030 'International Tables Vol C Tables 4.2.6.8 and 6.1.1.4'
O O 0.0110 0.0060 'International Tables Vol C Tables 4.2.6.8 and 6.1.1.4'

loop_
_geom_angle_atom_site_label_1
_geom_angle_atom_site_label_2
_geom_angle_atom_site_label_3
_geom_angle
_geom_angle_site_symmetry_1
_geom_angle_site_symmetry_3
O1 Cd1 O1 92.72(10) 10_565 .
O1 Cd1 N1 68.32(7) . .
O1 Cd1 N1 68.38(7) 10_565 10_565
O1 Cd1 N1 91.84(7) 10_565 .
N1 Cd1 O1 91.87(7) 10_565 .
N1 Cd1 N1 151.78(10) 10_565 .
N2 Cd1 O1 161.44(6) 10_565 .
N2 Cd1 O1 93.15(8) . .
N2 Cd1 O1 93.19(8) 10_565 10_565
N2 Cd1 O1 161.54(7) . 10_565
N2 Cd1 N1 93.91(7) 10_565 .
N2 Cd1 N1 106.66(7) 10_565 10_565
N2 Cd1 N1 106.59(8) . .
N2 Cd1 N1 93.94(7) . 10_565
N2 Cd1 N2 86.72(11) 10_565 .
C2 O1 Cd1 116.04(16) . .
O2 N1 Cd1 121.35(16) . .
O2 N1 C1 120.6(2) . .
C1 N1 Cd1 118.05(16) . .
C7 N2 Cd1 123.52(16) . .
C13 N2 Cd1 127.06(17) . .
C13 N2 C7 104.5(2) . .
C13 N3 C12 107.4(2) . .
C2 N4 C3 124.5(2) . .
C2 N4 C5 118.8(2) . .
C3 N4 C5 116.5(2) . .
C3 N5 C4 125.0(2) . .
C3 N5 C6 116.9(2) . .
C4 N5 C6 118.1(2) . .
N1 C1 C2 113.4(2) . .
N1 C1 C4 125.2(2) . .
C2 C1 C4 121.4(2) . .
O1 C2 N4 119.2(2) . .
O1 C2 C1 124.1(2) . .
N4 C2 C1 116.7(2) . .
O4 C3 N4 121.2(3) . .
O4 C3 N5 121.8(3) . .
N5 C3 N4 117.1(2) . .
O3 C4 N5 119.5(2) . .
O3 C4 C1 125.3(2) . .
N5 C4 C1 115.2(2) . .
C8 C7 N2 130.7(2) . .
C12 C7 N2 109.3(2) . .
C12 C7 C8 120.1(2) . .
C9 C8 C7 117.4(3) . .
C8 C9 C10 121.8(3) . .
C11 C10 C9 121.6(3) . .
C10 C11 C12 117.0(3) . .
N3 C12 C7 105.2(2) . .
N3 C12 C11 132.6(3) . .
C11 C12 C7 122.1(2) . .
N2 C13 N3 113.7(2) . .

loop_
_geom_bond_atom_site_label_1
_geom_bond_atom_site_label_2
_geom_bond_distance
_geom_bond_site_symmetry_2
Cd1 O1 2.3771(18) .
Cd1 O1 2.3761(18) 10_565
Cd1 N1 2.379(2) .
Cd1 N1 2.377(2) 10_565
Cd1 N2 2.285(2) 10_565
Cd1 N2 2.286(2) .
O1 C2 1.240(3) .
O2 N1 1.265(3) .
O3 C4 1.210(3) .
O4 C3 1.204(3) .
N1 C1 1.337(3) .
N2 C7 1.393(3) .
N2 C13 1.319(3) .
N3 C12 1.382(3) .
N3 C13 1.325(3) .
N4 C2 1.376(3) .
N4 C3 1.383(3) .
N4 C5 1.473(4) .
N5 C3 1.377(3) .
N5 C4 1.392(3) .
N5 C6 1.465(3) .
C1 C2 1.436(3) .
C1 C4 1.452(3) .
C7 C8 1.393(3) .
C7 C12 1.391(4) .
C8 C9 1.365(4) .
C9 C10 1.392(4) .
C10 C11 1.363(4) .
C11 C12 1.382(4) .

loop_
_geom_hbond_atom_site_label_D
_geom_hbond_atom_site_label_H
_geom_hbond_atom_site_label_A
_geom_hbond_distance_DH
_geom_hbond_distance_HA
_geom_hbond_distance_DA
_geom_hbond_angle_DHA
_geom_hbond_site_symmetry_A
N3 H3 O2 0.858(2) 2.142(2) 2.839(3) 138.14(15) 9_565
N3 H3 O3 0.858(2) 2.116(2) 2.826(3) 139.84(16) 9_565
C13 H13 O2 0.930(2) 2.2891(19) 3.030(3) 136.29(18) 10_565
